data_7245165
loop_
_publ_author_name
'Topalo\(glu Aksoy, Burcu'
'Dedeoglu, Burcu'
'Zorlu, Yunus'
'Ayhan, Mehmet Menaf'
'\,Co\,sut, B\"unyemin'

_publ_section_title
;
 Exploring halogen&#x22EF;halogen interactions in supramolecular
 self-assemblies of BODIPY networks
;
_journal_name_full CrystEngComm
_journal_paper_doi 10.1039/D2CE00776B
_journal_year 2022
_chemical_formula_moiety 'C19 H17 B F2 I2 N2'
_chemical_formula_sum 'C19 H17 B F2 I2 N2'
_chemical_formula_weight 575.96
_space_group_crystal_system monoclinic
_space_group_IT_number 15
_space_group_name_Hall '-C 2yc'
_space_group_name_H-M_alt 'C 1 2/c 1'
_atom_sites_solution_hydrogens geom
_atom_sites_solution_primary dual
_audit_creation_date 2021-09-09
_audit_creation_method
;
Olex2 1.3
(compiled 2020.11.12 svn.r5f609507 for OlexSys, GUI svn.r6272)
;
_audit_update_record
;
2021-09-10 deposited with the CCDC.	2022-07-12 downloaded from the CCDC.
;
_cell_angle_alpha 90
_cell_angle_beta 104.391(13)
_cell_angle_gamma 90
_cell_formula_units_Z 8
_cell_length_a 36.279(7)
_cell_length_b 6.3131(10)
_cell_length_c 17.888(3)
_cell_measurement_reflns_used 1975
_cell_measurement_temperature 296
_cell_measurement_theta_max 19.74
_cell_measurement_theta_min 2.86
_cell_volume 3968.4(12)
_computing_molecular_graphics 'Olex2 1.3 (Dolomanov et al., 2009)'
_computing_publication_material 'Olex2 1.3 (Dolomanov et al., 2009)'
_computing_structure_refinement 'XL  (Sheldrick, 2008)'
_computing_structure_solution 'SHELXT 2018/2 (Sheldrick, 2018)'
_diffrn_ambient_temperature 296
_diffrn_detector 'Bruker APEX2 area detector'
_diffrn_detector_area_resol_mean 7.9
_diffrn_detector_type 'CCD area detector'
_diffrn_measured_fraction_theta_full 0.975
_diffrn_measured_fraction_theta_max 0.975
_diffrn_measurement_device 'three-circle diffractometer'
_diffrn_measurement_device_type 'Bruker APEX II QUAZAR'
_diffrn_measurement_method '\w and \f scans'
_diffrn_radiation_monochromator 'mirror optics'
_diffrn_radiation_probe x-ray
_diffrn_radiation_type MoK\a
_diffrn_radiation_wavelength 0.71073
_diffrn_reflns_av_unetI/netI 0.0900
_diffrn_reflns_Laue_measured_fraction_full 0.975
_diffrn_reflns_Laue_measured_fraction_max 0.975
_diffrn_reflns_limit_h_max 41
_diffrn_reflns_limit_h_min -42
_diffrn_reflns_limit_k_max 7
_diffrn_reflns_limit_k_min 0
_diffrn_reflns_limit_l_max 21
_diffrn_reflns_limit_l_min 0
_diffrn_reflns_number 3436
_diffrn_reflns_point_group_measured_fraction_full 0.975
_diffrn_reflns_point_group_measured_fraction_max 0.975
_diffrn_reflns_theta_full 25.051
_diffrn_reflns_theta_max 25.051
_diffrn_reflns_theta_min 1.159
_diffrn_source 'microfocus sealed X-ray tube'
_diffrn_source_type 'Incoatec I\ms'
_exptl_absorpt_coefficient_mu 3.193
_exptl_absorpt_correction_T_max 0.7452
_exptl_absorpt_correction_T_min 0.5188
_exptl_absorpt_correction_type multi-scan
_exptl_absorpt_process_details
;
SADABS-2016/2 (Bruker,2016/2) was used for absorption correction.
wR2(int) was 0.1377 before and 0.0732 after correction.
The Ratio of minimum to maximum transmission is 0.6962.
The \l/2 correction factor is Not present.
;
_exptl_crystal_colour red
_exptl_crystal_colour_primary red
_exptl_crystal_density_diffrn 1.928
_exptl_crystal_description block
_exptl_crystal_F_000 2192
_exptl_crystal_size_max 0.27
_exptl_crystal_size_mid 0.14
_exptl_crystal_size_min 0.12
_refine_diff_density_max 1.131
_refine_diff_density_min -1.730
_refine_diff_density_rms 0.194
_refine_ls_extinction_method none
_refine_ls_goodness_of_fit_ref 1.042
_refine_ls_hydrogen_treatment constr
_refine_ls_matrix_type full
_refine_ls_number_parameters 238
_refine_ls_number_reflns 3436
_refine_ls_number_restraints 66
_refine_ls_restrained_S_all 1.036
_refine_ls_R_factor_all 0.1133
_refine_ls_R_factor_gt 0.0556
_refine_ls_shift/su_max 0.000
_refine_ls_shift/su_mean 0.000
_refine_ls_structure_factor_coef Fsqd
_refine_ls_weighting_details 'w=1/[\s^2^(Fo^2^)+(0.0232P)^2^+30.6496P] where P=(Fo^2^+2Fc^2^)/3'
_refine_ls_weighting_scheme calc
_refine_ls_wR_factor_gt 0.1069
_refine_ls_wR_factor_ref 0.1267
_reflns_Friedel_coverage 0.000
_reflns_number_gt 1995
_reflns_number_total 3436
_reflns_threshold_expression 'I > 2\s(I)'
_cod_data_source_file d2ce00776b2.cif
_cod_data_source_block 18gtu360_bc_bt_38_0ma
_cod_original_cell_volume 3968.5(12)
_cod_database_code 7245165
_shelx_shelxl_version_number 2014/7
_shelx_space_group_comment
;
The symmetry employed for this shelxl refinement is uniquely defined
by the following loop, which should always be used as a source of
symmetry information in preference to the above space-group names.
They are only intended as comments.
;
_shelx_estimated_absorpt_t_max 0.701
_shelx_estimated_absorpt_t_min 0.479
_olex2_refinement_description
;
1. Twinned data refinement
 Scales: 0.533(3)
 0.467(3)
2. Fixed Uiso
 At 1.2 times of:
  All C(H) groups, All C(H,H) groups
 At 1.5 times of:
  All C(H,H,H) groups
3. Rigid body (RIGU) restrains
 C10, C11, C12, C13, C14, C15
 with sigma for 1-2 distances of 0.001 and sigma for 1-3 distances of 0.001
 N2, C6, C7, C8, C9
 with sigma for 1-2 distances of 0.001 and sigma for 1-3 distances of 0.001
4.a Secondary CH2 refined with riding coordinates:
 C16(H16A,H16B), C18(H18A,H18B)
4.b Aromatic/amide H refined with riding coordinates:
 C3(H3), C7(H7), C11(H11), C12(H12), C13(H13), C14(H14), C15(H15)
4.c Idealised Me refined as rotating group:
 C17(H17A,H17B,H17C), C19(H19A,H19B,H19C)
;
_olex2_submission_special_instructions 'No special instructions were received'

loop_
_space_group_symop_operation_xyz
'x, y, z'
'-x, y, -z+1/2'
'x+1/2, y+1/2, z'
'-x+1/2, y+1/2, -z+1/2'
'-x, -y, -z'
'x, -y, z-1/2'
'-x+1/2, -y+1/2, -z'
'x+1/2, -y+1/2, z-1/2'

loop_
_atom_site_label
_atom_site_type_symbol
_atom_site_fract_x
_atom_site_fract_y
_atom_site_fract_z
_atom_site_U_iso_or_equiv
_atom_site_adp_type
_atom_site_occupancy
_atom_site_site_symmetry_order
_atom_site_calc_flag
_atom_site_refinement_flags_posn
_atom_site_refinement_flags_adp
_atom_site_refinement_flags_occupancy
_atom_site_disorder_assembly
_atom_site_disorder_group
I1 I 0.61924(3) 0.94171(14) 0.73891(6) 0.0503(3) Uani 1 1 d . . . . .
I2 I 0.62102(3) -0.43501(14) 0.37799(6) 0.0517(3) Uani 1 1 d . . . . .
F1 F 0.54870(19) 0.3485(11) 0.4697(4) 0.046(2) Uani 1 1 d . . . . .
F2 F 0.54843(19) 0.1552(11) 0.5754(4) 0.0432(19) Uani 1 1 d . . . . .
N1 N 0.5973(3) 0.4134(16) 0.5863(6) 0.030(2) Uani 1 1 d . . . . .
N2 N 0.5974(3) 0.0831(17) 0.5112(7) 0.037(3) Uani 1 1 d . U . . .
C1 C 0.5860(4) 0.5823(18) 0.6226(7) 0.034(3) Uani 1 1 d . . . . .
C2 C 0.6189(4) 0.681(2) 0.6688(7) 0.039(3) Uani 1 1 d . . . . .
C3 C 0.6508(4) 0.572(2) 0.6593(8) 0.040(3) Uani 1 1 d . . . . .
H3 H 0.6760 0.6021 0.6836 0.048 Uiso 1 1 calc R U . . .
C4 C 0.6376(3) 0.409(2) 0.6061(8) 0.040(3) Uani 1 1 d . . . . .
C5 C 0.6565(3) 0.252(2) 0.5781(9) 0.039(3) Uani 1 1 d . . . . .
C6 C 0.6383(3) 0.092(2) 0.5304(8) 0.038(3) Uani 1 1 d . U . . .
C7 C 0.6505(4) -0.0725(19) 0.4916(8) 0.038(3) Uani 1 1 d . U . . .
H7 H 0.6758 -0.1063 0.4947 0.046 Uiso 1 1 calc R U . . .
C8 C 0.6202(3) -0.176(2) 0.4489(7) 0.031(2) Uani 1 1 d . U . . .
C9 C 0.5876(3) -0.0813(18) 0.4615(7) 0.026(2) Uani 1 1 d . U . . .
C10 C 0.6984(3) 0.250(3) 0.5999(11) 0.059(3) Uani 1 1 d . U . . .
C11 C 0.7209(5) 0.413(3) 0.5834(11) 0.083(5) Uani 1 1 d . U . . .
H11 H 0.7093 0.5291 0.5547 0.099 Uiso 1 1 calc R U . . .
C12 C 0.7613(5) 0.407(3) 0.6095(14) 0.113(7) Uani 1 1 d . U . . .
H12 H 0.7766 0.5214 0.6045 0.136 Uiso 1 1 calc R U . . .
C13 C 0.7761(4) 0.218(3) 0.6428(13) 0.092(4) Uani 1 1 d . U . . .
H13 H 0.8023 0.1970 0.6523 0.111 Uiso 1 1 calc R U . . .
C14 C 0.7554(4) 0.066(3) 0.6619(12) 0.098(6) Uani 1 1 d . U . . .
H14 H 0.7669 -0.0482 0.6918 0.118 Uiso 1 1 calc R U . . .
C15 C 0.7171(4) 0.077(3) 0.6373(11) 0.088(5) Uani 1 1 d . U . . .
H15 H 0.7027 -0.0375 0.6462 0.105 Uiso 1 1 calc R U . . .
C16 C 0.5461(3) -0.134(2) 0.4260(7) 0.040(3) Uani 1 1 d . . . . .
H16A H 0.5306 -0.0767 0.4582 0.048 Uiso 1 1 calc R U . . .
H16B H 0.5428 -0.2861 0.4235 0.048 Uiso 1 1 calc R U . . .
C17 C 0.5330(3) -0.040(2) 0.3447(10) 0.048(4) Uani 1 1 d . . . . .
H17A H 0.5514 -0.0728 0.3160 0.072 Uiso 1 1 calc R U . . .
H17B H 0.5306 0.1106 0.3481 0.072 Uiso 1 1 calc R U . . .
H17C H 0.5089 -0.1001 0.3191 0.072 Uiso 1 1 calc R U . . .
C18 C 0.5460(3) 0.6297(19) 0.6191(7) 0.031(3) Uani 1 1 d . . . . .
H18A H 0.5304 0.5758 0.5709 0.037 Uiso 1 1 calc R U . . .
H18B H 0.5428 0.7822 0.6190 0.037 Uiso 1 1 calc R U . . .
C19 C 0.5321(4) 0.538(2) 0.6843(10) 0.056(5) Uani 1 1 d . . . . .
H19A H 0.5419 0.3972 0.6950 0.084 Uiso 1 1 calc R U . . .
H19B H 0.5048 0.5338 0.6702 0.084 Uiso 1 1 calc R U . . .
H19C H 0.5406 0.6247 0.7294 0.084 Uiso 1 1 calc R U . . .
B1 B 0.5712(3) 0.252(3) 0.5329(11) 0.032(3) Uani 1 1 d . . . . .

loop_
_atom_site_aniso_label
_atom_site_aniso_U_11
_atom_site_aniso_U_22
_atom_site_aniso_U_33
_atom_site_aniso_U_23
_atom_site_aniso_U_13
_atom_site_aniso_U_12
I1 0.0552(7) 0.0426(7) 0.0515(7) -0.0114(6) 0.0100(5) 0.0011(6)
I2 0.0574(7) 0.0440(6) 0.0542(7) -0.0123(6) 0.0148(5) 0.0073(6)
F1 0.041(4) 0.033(4) 0.055(5) 0.002(4) -0.004(4) 0.011(4)
F2 0.037(4) 0.037(4) 0.061(5) -0.003(4) 0.023(4) -0.006(4)
N1 0.036(6) 0.024(6) 0.028(6) 0.005(5) 0.007(4) 0.005(5)
N2 0.025(3) 0.034(5) 0.052(6) 0.000(4) 0.008(3) 0.003(3)
C1 0.049(7) 0.015(7) 0.034(8) -0.009(6) 0.004(6) -0.008(6)
C2 0.039(7) 0.038(8) 0.045(8) 0.005(7) 0.018(6) 0.011(7)
C3 0.033(7) 0.042(9) 0.042(8) -0.006(7) 0.003(5) 0.005(6)
C4 0.019(6) 0.033(8) 0.068(9) -0.002(8) 0.011(6) 0.002(6)
C5 0.032(5) 0.032(7) 0.050(7) -0.003(5) 0.004(8) -0.001(8)
C6 0.025(3) 0.032(5) 0.055(6) 0.002(5) 0.008(3) 0.003(3)
C7 0.026(3) 0.031(6) 0.057(7) 0.002(5) 0.010(3) 0.002(3)
C8 0.027(3) 0.024(4) 0.043(5) 0.011(4) 0.012(4) 0.001(4)
C9 0.026(3) 0.021(5) 0.033(5) 0.016(4) 0.010(3) 0.002(3)
C10 0.035(4) 0.077(6) 0.061(6) -0.023(5) 0.007(5) 0.019(5)
C11 0.046(4) 0.084(6) 0.120(11) -0.009(7) 0.025(6) 0.019(5)
C12 0.045(4) 0.092(7) 0.198(17) 0.004(9) 0.020(6) 0.018(5)
C13 0.046(4) 0.078(7) 0.144(10) -0.024(7) 0.007(5) 0.014(5)
C14 0.037(4) 0.087(7) 0.153(13) -0.006(8) -0.009(6) 0.015(5)
C15 0.038(4) 0.087(7) 0.123(12) 0.000(7) -0.007(6) 0.014(5)
C16 0.040(8) 0.036(8) 0.040(8) 0.002(7) 0.002(6) 0.000(7)
C17 0.021(7) 0.047(9) 0.064(11) -0.012(9) -0.014(7) 0.006(7)
C18 0.039(7) 0.014(7) 0.036(8) 0.006(6) -0.001(6) 0.003(6)
C19 0.063(11) 0.058(10) 0.050(10) 0.024(9) 0.021(8) 0.012(9)
B1 0.025(6) 0.025(7) 0.046(8) -0.015(6) 0.010(8) -0.014(8)

loop_
_atom_type_symbol
_atom_type_description
_atom_type_scat_dispersion_real
_atom_type_scat_dispersion_imag
_atom_type_scat_source
C C 0.0033 0.0016 'International Tables Vol C Tables 4.2.6.8 and 6.1.1.4'
H H 0.0000 0.0000 'International Tables Vol C Tables 4.2.6.8 and 6.1.1.4'
B B 0.0013 0.0007 'International Tables Vol C Tables 4.2.6.8 and 6.1.1.4'
F F 0.0171 0.0103 'International Tables Vol C Tables 4.2.6.8 and 6.1.1.4'
I I -0.4742 1.8119 'International Tables Vol C Tables 4.2.6.8 and 6.1.1.4'
N N 0.0061 0.0033 'International Tables Vol C Tables 4.2.6.8 and 6.1.1.4'

loop_
_geom_angle_atom_site_label_1
_geom_angle_atom_site_label_2
_geom_angle_atom_site_label_3
_geom_angle
_geom_angle_site_symmetry_1
_geom_angle_site_symmetry_3
_geom_angle_publ_flag
C1 N1 C4 108.1(11) . . ?
C1 N1 B1 126.7(10) . . ?
C4 N1 B1 125.2(11) . . ?
C6 N2 B1 125.2(11) . . ?
C9 N2 C6 105.9(11) . . ?
C9 N2 B1 128.2(10) . . ?
N1 C1 C2 108.2(11) . . ?
N1 C1 C18 123.4(11) . . ?
C2 C1 C18 128.0(11) . . ?
C1 C2 I1 125.5(9) . . ?
C3 C2 I1 125.9(10) . . ?
C3 C2 C1 108.6(12) . . ?
C2 C3 H3 126.6 . . ?
C2 C3 C4 106.8(11) . . ?
C4 C3 H3 126.6 . . ?
C3 C4 N1 108.2(12) . . ?
C5 C4 N1 120.2(12) . . ?
C5 C4 C3 131.4(12) . . ?
C4 C5 C6 123.2(9) . . ?
C4 C5 C10 119.1(14) . . ?
C6 C5 C10 117.7(14) . . ?
C5 C6 N2 119.0(12) . . ?
C5 C6 C7 134.0(12) . . ?
C7 C6 N2 106.9(12) . . ?
C6 C7 H7 125.4 . . ?
C8 C7 C6 109.3(12) . . ?
C8 C7 H7 125.4 . . ?
C7 C8 I2 126.6(10) . . ?
C7 C8 C9 107.9(11) . . ?
C9 C8 I2 125.5(9) . . ?
N2 C9 C8 110.0(10) . . ?
N2 C9 C16 120.8(11) . . ?
C8 C9 C16 129.2(12) . . ?
C11 C10 C5 124.1(17) . . ?
C15 C10 C5 119.2(18) . . ?
C15 C10 C11 116.6(11) . . ?
C10 C11 H11 119.4 . . ?
C10 C11 C12 121.2(18) . . ?
C12 C11 H11 119.4 . . ?
C11 C12 H12 122.4 . . ?
C13 C12 C11 115.3(17) . . ?
C13 C12 H12 122.4 . . ?
C12 C13 H13 118.2 . . ?
C14 C13 C12 123.7(14) . . ?
C14 C13 H13 118.2 . . ?
C13 C14 H14 120.6 . . ?
C13 C14 C15 118.9(19) . . ?
C15 C14 H14 120.6 . . ?
C10 C15 H15 118.4 . . ?
C14 C15 C10 123.3(19) . . ?
C14 C15 H15 118.4 . . ?
C9 C16 H16A 109.5 . . ?
C9 C16 H16B 109.5 . . ?
C9 C16 C17 110.8(11) . . ?
H16A C16 H16B 108.1 . . ?
C17 C16 H16A 109.5 . . ?
C17 C16 H16B 109.5 . . ?
C16 C17 H17A 109.5 . . ?
C16 C17 H17B 109.5 . . ?
C16 C17 H17C 109.5 . . ?
H17A C17 H17B 109.5 . . ?
H17A C17 H17C 109.5 . . ?
H17B C17 H17C 109.5 . . ?
C1 C18 H18A 108.7 . . ?
C1 C18 H18B 108.7 . . ?
C1 C18 C19 114.3(11) . . ?
H18A C18 H18B 107.6 . . ?
C19 C18 H18A 108.7 . . ?
C19 C18 H18B 108.7 . . ?
C18 C19 H19A 109.5 . . ?
C18 C19 H19B 109.5 . . ?
C18 C19 H19C 109.5 . . ?
H19A C19 H19B 109.5 . . ?
H19A C19 H19C 109.5 . . ?
H19B C19 H19C 109.5 . . ?
F1 B1 F2 109.5(8) . . ?
F1 B1 N1 111.4(13) . . ?
F1 B1 N2 112.3(13) . . ?
F2 B1 N1 107.9(13) . . ?
F2 B1 N2 108.8(13) . . ?
N2 B1 N1 106.8(7) . . ?

loop_
_geom_bond_atom_site_label_1
_geom_bond_atom_site_label_2
_geom_bond_distance
_geom_bond_site_symmetry_2
_geom_bond_publ_flag
I1 C2 2.069(14) . ?
I2 C8 2.075(13) . ?
F1 B1 1.365(17) . ?
F2 B1 1.394(17) . ?
N1 C1 1.364(15) . ?
N1 C4 1.414(15) . ?
N1 B1 1.549(17) . ?
N2 C6 1.437(15) . ?
N2 C9 1.355(15) . ?
N2 B1 1.540(18) . ?
C1 C2 1.415(16) . ?
C1 C18 1.468(17) . ?
C2 C3 1.390(16) . ?
C3 H3 0.9300 . ?
C3 C4 1.406(17) . ?
C4 C5 1.370(17) . ?
C5 C6 1.378(17) . ?
C5 C10 1.471(13) . ?
C6 C7 1.383(18) . ?
C7 H7 0.9300 . ?
C7 C8 1.344(16) . ?
C8 C9 1.390(15) . ?
C9 C16 1.518(15) . ?
C10 C11 1.39(2) . ?
C10 C15 1.37(2) . ?
C11 H11 0.9300 . ?
C11 C12 1.42(2) . ?
C12 H12 0.9300 . ?
C12 C13 1.38(2) . ?
C13 H13 0.9300 . ?
C13 C14 1.32(2) . ?
C14 H14 0.9300 . ?
C14 C15 1.350(18) . ?
C15 H15 0.9300 . ?
C16 H16A 0.9700 . ?
C16 H16B 0.9700 . ?
C16 C17 1.53(2) . ?
C17 H17A 0.9600 . ?
C17 H17B 0.9600 . ?
C17 H17C 0.9600 . ?
C18 H18A 0.9700 . ?
C18 H18B 0.9700 . ?
C18 C19 1.50(2) . ?
C19 H19A 0.9600 . ?
C19 H19B 0.9600 . ?
C19 H19C 0.9600 . ?

loop_
_geom_torsion_atom_site_label_1
_geom_torsion_atom_site_label_2
_geom_torsion_atom_site_label_3
_geom_torsion_atom_site_label_4
_geom_torsion
_geom_torsion_site_symmetry_1
_geom_torsion_site_symmetry_2
_geom_torsion_site_symmetry_3
_geom_torsion_site_symmetry_4
_geom_torsion_publ_flag
I1 C2 C3 C4 -179.2(10) . . . . ?
I2 C8 C9 N2 179.7(9) . . . . ?
I2 C8 C9 C16 -2.8(18) . . . . ?
N1 C1 C2 I1 -178.7(9) . . . . ?
N1 C1 C2 C3 1.1(15) . . . . ?
N1 C1 C18 C19 93.2(16) . . . . ?
N1 C4 C5 C6 0(3) . . . . ?
N1 C4 C5 C10 -179.9(15) . . . . ?
N2 C6 C7 C8 1.7(17) . . . . ?
N2 C9 C16 C17 98.3(14) . . . . ?
C1 N1 C4 C3 3.4(16) . . . . ?
C1 N1 C4 C5 179.0(12) . . . . ?
C1 N1 B1 F1 61.0(18) . . . . ?
C1 N1 B1 F2 -59.2(17) . . . . ?
C1 N1 B1 N2 -176.0(10) . . . . ?
C1 C2 C3 C4 1.0(15) . . . . ?
C2 C1 C18 C19 -78.8(17) . . . . ?
C2 C3 C4 N1 -2.6(16) . . . . ?
C2 C3 C4 C5 -177.6(16) . . . . ?
C3 C4 C5 C6 174.3(13) . . . . ?
C3 C4 C5 C10 -5(3) . . . . ?
C4 N1 C1 C2 -2.7(15) . . . . ?
C4 N1 C1 C18 -176.1(12) . . . . ?
C4 N1 B1 F1 -119.6(13) . . . . ?
C4 N1 B1 F2 120.2(13) . . . . ?
C4 N1 B1 N2 3(2) . . . . ?
C4 C5 C6 N2 -3(3) . . . . ?
C4 C5 C6 C7 175.3(14) . . . . ?
C4 C5 C10 C11 -60(3) . . . . ?
C4 C5 C10 C15 121.1(19) . . . . ?
C5 C6 C7 C8 -176.4(16) . . . . ?
C5 C10 C11 C12 176.8(19) . . . . ?
C5 C10 C15 C14 -177.5(19) . . . . ?
C6 N2 C9 C8 0.2(15) . . . . ?
C6 N2 C9 C16 -177.6(11) . . . . ?
C6 N2 B1 F1 116.0(14) . . . . ?
C6 N2 B1 F2 -122.6(14) . . . . ?
C6 N2 B1 N1 -6(2) . . . . ?
C6 C5 C10 C11 120(2) . . . . ?
C6 C5 C10 C15 -59(2) . . . . ?
C6 C7 C8 I2 179.6(10) . . . . ?
C6 C7 C8 C9 -1.6(15) . . . . ?
C7 C8 C9 N2 0.8(14) . . . . ?
C7 C8 C9 C16 178.4(13) . . . . ?
C8 C9 C16 C17 -79.0(16) . . . . ?
C9 N2 C6 C5 177.3(12) . . . . ?
C9 N2 C6 C7 -1.2(16) . . . . ?
C9 N2 B1 F1 -52.7(18) . . . . ?
C9 N2 B1 F2 68.7(18) . . . . ?
C9 N2 B1 N1 -175.1(10) . . . . ?
C10 C5 C6 N2 177.0(15) . . . . ?
C10 C5 C6 C7 -5(3) . . . . ?
C10 C11 C12 C13 8(3) . . . . ?
C11 C10 C15 C14 4(3) . . . . ?
C11 C12 C13 C14 -11(4) . . . . ?
C12 C13 C14 C15 11(4) . . . . ?
C13 C14 C15 C10 -7(3) . . . . ?
C15 C10 C11 C12 -5(3) . . . . ?
C18 C1 C2 I1 -6(2) . . . . ?
C18 C1 C2 C3 174.1(13) . . . . ?
B1 N1 C1 C2 176.7(13) . . . . ?
B1 N1 C1 C18 3(2) . . . . ?
B1 N1 C4 C3 -176.1(12) . . . . ?
B1 N1 C4 C5 0(2) . . . . ?
B1 N2 C6 C5 6(2) . . . . ?
B1 N2 C6 C7 -172.0(13) . . . . ?
B1 N2 C9 C8 170.6(13) . . . . ?
B1 N2 C9 C16 -7(2) . . . . ?

loop_
_twin_individual_id
_twin_individual_mass_fraction_refined
1 0.533(3)
2 0.467(3)
